data_4346411
loop_
_publ_author_name
'Mandal, Abhishek'
'Schwederski, Brigitte'
'Fiedler, Jan'
'Kaim, Wolfgang'
'Lahiri, Goutam Kumar'

_publ_section_title
;
 Evidence for Bidirectional Noninnocent Behavior of a Formazanate Ligand
 in Ruthenium Complexes.
;
_journal_issue 16
_journal_name_full 'Inorganic chemistry'
_journal_page_first 8126
_journal_page_last 8135
_journal_paper_doi 10.1021/acs.inorgchem.5b01408
_journal_volume 54
_journal_year 2015
_chemical_formula_sum 'C42 H35 Cl N10 O4 Ru'
_chemical_formula_weight 880.32
_space_group_IT_number 14
_space_group_name_Hall '-P 2ybc'
_space_group_name_H-M_alt 'P 1 21/c 1'
_symmetry_cell_setting monoclinic
_symmetry_space_group_name_H-M 'P 1 21/c 1'
_atom_sites_solution_hydrogens geom
_atom_sites_solution_primary direct
_atom_sites_solution_secondary difmap
_audit_creation_method SHELXL-97
_cell_angle_alpha 90.00
_cell_angle_beta 107.634(11)
_cell_angle_gamma 90.00
_cell_formula_units_Z 4
_cell_length_a 14.021(9)
_cell_length_b 18.008(9)
_cell_length_c 16.026(9)
_cell_measurement_reflns_used 7728
_cell_measurement_temperature 100(2)
_cell_measurement_theta_max 29.00
_cell_measurement_theta_min 3.20
_cell_volume 3856(4)
_computing_structure_refinement 'SHELXL-97 (Sheldrick, 2008)'
_computing_structure_solution 'SHELXS-97 (Sheldrick, 2008)'
_diffrn_ambient_temperature 100(2)
_diffrn_detector_area_resol_mean 7.111
_diffrn_measured_fraction_theta_full 0.991
_diffrn_measured_fraction_theta_max 0.991
_diffrn_measurement_device_type 'Rigaku Saturn724'
_diffrn_measurement_method \w
_diffrn_radiation_monochromator graphite
_diffrn_radiation_source 'fine-focus sealed tube'
_diffrn_radiation_type MoK\a
_diffrn_radiation_wavelength 0.71075
_diffrn_reflns_av_R_equivalents 0.0417
_diffrn_reflns_av_sigmaI/netI 0.0430
_diffrn_reflns_limit_h_max 16
_diffrn_reflns_limit_h_min -16
_diffrn_reflns_limit_k_max 21
_diffrn_reflns_limit_k_min -21
_diffrn_reflns_limit_l_max 18
_diffrn_reflns_limit_l_min -19
_diffrn_reflns_number 24293
_diffrn_reflns_theta_full 25.00
_diffrn_reflns_theta_max 25.00
_diffrn_reflns_theta_min 3.23
_exptl_absorpt_coefficient_mu 0.534
_exptl_absorpt_correction_T_max 0.9007
_exptl_absorpt_correction_T_min 0.9007
_exptl_absorpt_correction_type numerical
_exptl_absorpt_process_details 'NUMABS (Rigaku, 1999)'
_exptl_crystal_colour Violet
_exptl_crystal_density_diffrn 1.516
_exptl_crystal_density_method 'not measured'
_exptl_crystal_description prism
_exptl_crystal_F_000 1800
_exptl_crystal_size_max 0.20
_exptl_crystal_size_mid 0.20
_exptl_crystal_size_min 0.20
_refine_diff_density_max 1.911
_refine_diff_density_min -0.653
_refine_diff_density_rms 0.094
_refine_ls_extinction_method none
_refine_ls_goodness_of_fit_ref 1.093
_refine_ls_hydrogen_treatment mixed
_refine_ls_matrix_type full
_refine_ls_number_parameters 523
_refine_ls_number_reflns 6732
_refine_ls_number_restraints 24
_refine_ls_restrained_S_all 1.096
_refine_ls_R_factor_all 0.0771
_refine_ls_R_factor_gt 0.0686
_refine_ls_shift/su_max 0.000
_refine_ls_shift/su_mean 0.000
_refine_ls_structure_factor_coef Fsqd
_refine_ls_weighting_details 'calc w=1/[\s^2^(Fo^2^)+(0.0497P)^2^+16.9496P] where P=(Fo^2^+2Fc^2^)/3'
_refine_ls_weighting_scheme calc
_refine_ls_wR_factor_gt 0.1527
_refine_ls_wR_factor_ref 0.1582
_reflns_number_gt 5943
_reflns_number_total 6732
_reflns_threshold_expression >2sigma(I)
_cod_data_source_file ic5b01408_si_003.cif
_cod_data_source_block '[3]ClO4'
_cod_database_code 4346411

loop_
_symmetry_equiv_pos_as_xyz
'x, y, z'
'-x, y+1/2, -z+1/2'
'-x, -y, -z'
'x, -y-1/2, z-1/2'

loop_
_atom_site_label
_atom_site_type_symbol
_atom_site_fract_x
_atom_site_fract_y
_atom_site_fract_z
_atom_site_U_iso_or_equiv
_atom_site_adp_type
_atom_site_occupancy
_atom_site_symmetry_multiplicity
_atom_site_calc_flag
_atom_site_refinement_flags
Ru1 Ru 0.27547(3) 0.12802(2) 0.39059(3) 0.03157(15) Uani 1 1 d .
Cl1 Cl -0.21215(12) 0.06606(9) 0.20997(11) 0.0510(4) Uani 1 1 d .
O1 O -0.2108(5) 0.0445(4) 0.1242(4) 0.100(2) Uani 1 1 d .
O2 O -0.2614(6) 0.0110(3) 0.2434(5) 0.112(3) Uani 1 1 d .
O3 O -0.2644(4) 0.1361(3) 0.2073(4) 0.0831(17) Uani 1 1 d .
O4 O -0.1137(4) 0.0764(4) 0.2623(5) 0.102(2) Uani 1 1 d .
N1 N 0.3264(5) -0.0015(3) 0.5095(4) 0.0645(16) Uani 1 1 d U
N2 N 0.3500(5) 0.0631(3) 0.4967(4) 0.0634(15) Uani 1 1 d U
N3 N 0.2172(4) -0.0322(3) 0.3466(4) 0.0563(14) Uani 1 1 d U
N4 N 0.2199(4) 0.0332(3) 0.3179(4) 0.0621(15) Uani 1 1 d U
N5 N 0.1634(3) 0.1333(2) 0.4493(3) 0.0348(10) Uani 1 1 d .
N6 N 0.2483(3) 0.2436(3) 0.5085(3) 0.0445(12) Uani 1 1 d .
N7 N 0.3063(3) 0.2239(3) 0.4622(3) 0.0356(10) Uani 1 1 d .
N8 N 0.2197(3) 0.2011(2) 0.2894(2) 0.0278(9) Uani 1 1 d .
N9 N 0.3823(3) 0.1288(2) 0.3250(3) 0.0289(9) Uani 1 1 d .
N10 N 0.2718(3) 0.2174(2) 0.2379(3) 0.0332(10) Uani 1 1 d .
C1 C 0.1846(6) -0.3360(5) 0.5571(6) 0.081(2) Uani 1 1 d .
H1A H 0.1830 -0.3724 0.5112 0.098 Uiso 1 1 calc R
H1B H 0.1203 -0.3363 0.5694 0.098 Uiso 1 1 calc R
H1C H 0.2382 -0.3489 0.6105 0.098 Uiso 1 1 calc R
C2 C 0.2040(5) -0.2586(4) 0.5263(5) 0.0581(17) Uani 1 1 d .
C3 C 0.1987(5) -0.2477(4) 0.4398(5) 0.0604(19) Uani 1 1 d .
H3A H 0.1826 -0.2882 0.4000 0.073 Uiso 1 1 calc R
C4 C 0.2167(4) -0.1782(4) 0.4102(4) 0.0512(16) Uani 1 1 d .
H4A H 0.2124 -0.1722 0.3503 0.061 Uiso 1 1 calc R
C5 C 0.2411(4) -0.1163(4) 0.4664(4) 0.0461(15) Uani 1 1 d .
C6 C 0.2459(4) -0.1289(4) 0.5541(4) 0.0479(15) Uani 1 1 d .
H6 H 0.2615 -0.0887 0.5944 0.058 Uiso 1 1 calc R
C7 C 0.2283(4) -0.1989(4) 0.5829(4) 0.0546(17) Uani 1 1 d .
H7 H 0.2332 -0.2058 0.6428 0.065 Uiso 1 1 calc R
C8 C 0.2608(4) -0.0420(4) 0.4367(4) 0.0483(15) Uani 1 1 d .
C9 C 0.1845(5) 0.0335(3) 0.2226(4) 0.0506(16) Uani 1 1 d .
C10 C 0.0878(6) 0.0563(5) 0.1794(5) 0.079(3) Uani 1 1 d .
H10 H 0.0414 0.0653 0.2108 0.095 Uiso 1 1 calc R
C11 C 0.0602(8) 0.0658(5) 0.0892(6) 0.092(3) Uani 1 1 d .
H11 H -0.0058 0.0815 0.0584 0.110 Uiso 1 1 calc R
C12 C 0.1284(8) 0.0523(5) 0.0439(6) 0.087(3) Uani 1 1 d .
H12 H 0.1106 0.0614 -0.0173 0.105 Uiso 1 1 calc R
C13 C 0.2209(7) 0.0262(5) 0.0876(6) 0.080(3) Uani 1 1 d .
H13 H 0.2664 0.0143 0.0562 0.096 Uiso 1 1 calc R
C14 C 0.2497(5) 0.0166(4) 0.1783(5) 0.0612(18) Uani 1 1 d .
H14 H 0.3146 -0.0017 0.2086 0.073 Uiso 1 1 calc R
C15 C 0.4109(5) 0.0907(4) 0.5819(4) 0.0547(17) Uani 1 1 d .
C16 C 0.3742(5) 0.0984(4) 0.6523(5) 0.0507(16) Uani 1 1 d .
H16 H 0.3088 0.0816 0.6485 0.061 Uiso 1 1 calc R
C17 C 0.4344(5) 0.1308(4) 0.7286(5) 0.063(2) Uani 1 1 d .
H17 H 0.4096 0.1368 0.7772 0.075 Uiso 1 1 calc R
C18 C 0.5284(5) 0.1540(5) 0.7345(5) 0.072(2) Uani 1 1 d .
H18 H 0.5691 0.1765 0.7869 0.087 Uiso 1 1 calc R
C19 C 0.5643(5) 0.1450(5) 0.6647(6) 0.069(2) Uani 1 1 d .
H19 H 0.6306 0.1605 0.6695 0.083 Uiso 1 1 calc R
C20 C 0.5065(5) 0.1141(5) 0.5881(5) 0.068(2) Uani 1 1 d .
H20 H 0.5318 0.1088 0.5397 0.081 Uiso 1 1 calc R
C21 C 0.0847(4) 0.0874(3) 0.4403(4) 0.0471(15) Uani 1 1 d .
H21 H 0.0775 0.0456 0.4026 0.056 Uiso 1 1 calc R
C22 C 0.0144(5) 0.0983(4) 0.4835(5) 0.0511(16) Uani 1 1 d .
H22 H -0.0407 0.0653 0.4747 0.061 Uiso 1 1 calc R
C23 C 0.0251(4) 0.1577(4) 0.5395(4) 0.0559(18) Uani 1 1 d .
H23 H -0.0212 0.1651 0.5714 0.067 Uiso 1 1 calc R
C24 C 0.1037(4) 0.2067(4) 0.5491(4) 0.0551(18) Uani 1 1 d .
H24 H 0.1111 0.2489 0.5861 0.066 Uiso 1 1 calc R
C25 C 0.1719(4) 0.1924(3) 0.5030(3) 0.0393(13) Uani 1 1 d .
C26 C 0.3763(4) 0.2826(3) 0.4588(3) 0.0403(14) Uani 1 1 d .
C27 C 0.4722(4) 0.2638(4) 0.4590(4) 0.0459(15) Uani 1 1 d .
H27 H 0.4909 0.2132 0.4574 0.055 Uiso 1 1 calc R
C28 C 0.5408(5) 0.3204(5) 0.4615(4) 0.064(2) Uani 1 1 d .
H28 H 0.6079 0.3082 0.4654 0.077 Uiso 1 1 calc R
C29 C 0.5124(6) 0.3943(5) 0.4586(6) 0.080(3) Uani 1 1 d .
H29 H 0.5596 0.4324 0.4597 0.097 Uiso 1 1 calc R
C30 C 0.4147(6) 0.4126(4) 0.4539(5) 0.074(2) Uani 1 1 d .
H30 H 0.3943 0.4631 0.4493 0.088 Uiso 1 1 calc R
C31 C 0.3470(5) 0.3568(4) 0.4560(4) 0.0575(18) Uani 1 1 d .
H31 H 0.2810 0.3691 0.4555 0.069 Uiso 1 1 calc R
C32 C 0.4657(4) 0.0862(3) 0.3388(4) 0.0375(13) Uani 1 1 d .
H32 H 0.4842 0.0543 0.3883 0.045 Uiso 1 1 calc R
C33 C 0.5248(4) 0.0874(3) 0.2834(4) 0.0389(13) Uani 1 1 d .
H33 H 0.5822 0.0565 0.2949 0.047 Uiso 1 1 calc R
C34 C 0.5000(4) 0.1339(3) 0.2114(4) 0.0410(13) Uani 1 1 d .
H34 H 0.5402 0.1359 0.1732 0.049 Uiso 1 1 calc R
C35 C 0.4155(4) 0.1774(3) 0.1963(3) 0.0381(13) Uani 1 1 d .
H35 H 0.3968 0.2098 0.1473 0.046 Uiso 1 1 calc R
C36 C 0.3579(4) 0.1736(3) 0.2530(3) 0.0308(11) Uani 1 1 d .
C37 C 0.1380(4) 0.2517(3) 0.2831(3) 0.0349(12) Uani 1 1 d .
C38 C 0.1507(4) 0.3278(3) 0.2742(4) 0.0424(14) Uani 1 1 d .
H38 H 0.2116 0.3464 0.2679 0.051 Uiso 1 1 calc R
C39 C 0.0732(5) 0.3762(4) 0.2745(4) 0.0529(16) Uani 1 1 d .
H39 H 0.0813 0.4282 0.2689 0.063 Uiso 1 1 calc R
C40 C -0.0146(5) 0.3488(4) 0.2829(4) 0.0509(16) Uani 1 1 d .
H40 H -0.0666 0.3821 0.2842 0.061 Uiso 1 1 calc R
C41 C -0.0287(4) 0.2729(4) 0.2894(4) 0.0499(16) Uani 1 1 d .
H41 H -0.0906 0.2546 0.2937 0.060 Uiso 1 1 calc R
C42 C 0.0479(4) 0.2240(3) 0.2898(3) 0.0399(13) Uani 1 1 d .
H42 H 0.0389 0.1721 0.2945 0.048 Uiso 1 1 calc R

loop_
_atom_site_aniso_label
_atom_site_aniso_U_11
_atom_site_aniso_U_22
_atom_site_aniso_U_33
_atom_site_aniso_U_23
_atom_site_aniso_U_13
_atom_site_aniso_U_12
Ru1 0.0327(3) 0.0306(2) 0.0350(3) 0.00745(18) 0.01545(18) 0.00777(18)
Cl1 0.0500(9) 0.0557(9) 0.0593(10) -0.0131(7) 0.0347(8) -0.0124(7)
O1 0.135(6) 0.117(5) 0.068(4) -0.024(3) 0.059(4) -0.005(4)
O2 0.157(6) 0.075(4) 0.154(6) -0.024(4) 0.124(6) -0.035(4)
O3 0.078(4) 0.094(4) 0.090(4) 0.003(3) 0.045(3) 0.033(3)
O4 0.043(3) 0.107(5) 0.140(6) -0.050(4) 0.002(3) -0.002(3)
N1 0.0639(18) 0.0647(18) 0.0671(18) 0.0020(10) 0.0228(10) 0.0007(10)
N2 0.0637(18) 0.0644(18) 0.0637(18) 0.0013(10) 0.0215(10) 0.0025(10)
N3 0.0561(16) 0.0564(16) 0.0585(16) -0.0001(10) 0.0204(10) -0.0011(10)
N4 0.0621(17) 0.0614(17) 0.0640(17) -0.0013(10) 0.0208(10) 0.0010(10)
N5 0.034(2) 0.036(2) 0.038(2) 0.012(2) 0.016(2) 0.012(2)
N6 0.029(2) 0.072(3) 0.029(2) -0.014(2) 0.0048(19) 0.005(2)
N7 0.023(2) 0.059(3) 0.022(2) -0.006(2) 0.0027(17) 0.003(2)
N8 0.024(2) 0.034(2) 0.023(2) -0.0052(17) 0.0029(17) 0.0009(17)
N9 0.028(2) 0.029(2) 0.030(2) -0.0012(17) 0.0078(17) 0.0009(18)
N10 0.030(2) 0.040(2) 0.027(2) 0.0013(19) 0.0043(18) 0.0020(19)
C1 0.066(5) 0.076(6) 0.100(7) -0.010(5) 0.022(5) -0.011(4)
C2 0.042(4) 0.068(5) 0.064(5) -0.003(4) 0.016(3) 0.003(3)
C3 0.044(4) 0.060(4) 0.073(5) -0.019(4) 0.011(3) 0.002(3)
C4 0.035(3) 0.075(5) 0.041(3) -0.015(3) 0.008(3) 0.008(3)
C5 0.022(3) 0.066(4) 0.048(4) -0.006(3) 0.008(2) 0.007(3)
C6 0.027(3) 0.070(4) 0.044(3) -0.010(3) 0.009(3) -0.004(3)
C7 0.035(3) 0.076(5) 0.051(4) 0.001(3) 0.011(3) -0.006(3)
C8 0.031(3) 0.064(4) 0.055(4) -0.005(3) 0.020(3) 0.011(3)
C9 0.059(4) 0.034(3) 0.054(4) -0.012(3) 0.011(3) -0.001(3)
C10 0.084(6) 0.078(5) 0.062(5) -0.027(4) 0.002(4) 0.028(5)
C11 0.093(7) 0.084(6) 0.067(6) -0.028(5) -0.022(5) 0.020(5)
C12 0.098(7) 0.091(6) 0.056(5) 0.010(5) -0.002(5) -0.031(6)
C13 0.076(6) 0.099(6) 0.073(5) 0.004(5) 0.036(5) -0.037(5)
C14 0.048(4) 0.074(5) 0.062(4) -0.007(4) 0.019(3) -0.013(4)
C15 0.045(4) 0.071(4) 0.047(4) 0.001(3) 0.014(3) 0.029(3)
C16 0.039(3) 0.051(4) 0.071(5) 0.007(3) 0.030(3) 0.009(3)
C17 0.060(4) 0.082(5) 0.056(4) 0.007(4) 0.033(4) 0.026(4)
C18 0.044(4) 0.094(6) 0.076(5) -0.017(4) 0.013(4) 0.008(4)
C19 0.042(4) 0.089(6) 0.087(6) 0.010(4) 0.033(4) 0.000(4)
C20 0.058(4) 0.111(6) 0.044(4) 0.022(4) 0.030(3) 0.032(4)
C21 0.041(3) 0.040(3) 0.071(4) 0.017(3) 0.033(3) 0.008(3)
C22 0.043(3) 0.049(4) 0.068(4) 0.020(3) 0.027(3) 0.014(3)
C23 0.029(3) 0.100(6) 0.043(4) 0.012(4) 0.018(3) 0.008(3)
C24 0.035(3) 0.097(5) 0.031(3) -0.012(3) 0.006(3) 0.011(3)
C25 0.022(3) 0.067(4) 0.027(3) 0.004(3) 0.006(2) 0.008(3)
C26 0.028(3) 0.060(4) 0.030(3) -0.015(3) 0.005(2) -0.007(3)
C27 0.034(3) 0.067(4) 0.034(3) -0.009(3) 0.006(2) -0.001(3)
C28 0.036(3) 0.099(6) 0.057(4) -0.013(4) 0.013(3) -0.016(4)
C29 0.072(5) 0.090(6) 0.087(6) -0.041(5) 0.035(5) -0.034(5)
C30 0.082(6) 0.057(4) 0.085(6) -0.031(4) 0.030(5) -0.023(4)
C31 0.054(4) 0.061(4) 0.057(4) -0.031(3) 0.017(3) -0.004(3)
C32 0.034(3) 0.043(3) 0.035(3) 0.009(2) 0.010(2) 0.012(2)
C33 0.030(3) 0.048(3) 0.038(3) 0.001(3) 0.011(2) 0.008(2)
C34 0.035(3) 0.057(4) 0.033(3) -0.002(3) 0.013(2) 0.004(3)
C35 0.037(3) 0.051(3) 0.026(3) 0.007(2) 0.011(2) 0.004(3)
C36 0.030(3) 0.032(3) 0.027(3) -0.002(2) 0.003(2) 0.001(2)
C37 0.032(3) 0.041(3) 0.027(3) 0.001(2) 0.003(2) 0.010(2)
C38 0.043(3) 0.041(3) 0.041(3) 0.009(3) 0.010(3) 0.009(3)
C39 0.065(4) 0.039(3) 0.054(4) 0.008(3) 0.017(3) 0.012(3)
C40 0.041(3) 0.053(4) 0.054(4) 0.006(3) 0.009(3) 0.022(3)
C41 0.028(3) 0.071(4) 0.048(4) 0.008(3) 0.007(3) 0.010(3)
C42 0.031(3) 0.049(3) 0.036(3) 0.005(3) 0.003(2) 0.004(3)

loop_
_atom_type_symbol
_atom_type_description
_atom_type_scat_dispersion_real
_atom_type_scat_dispersion_imag
_atom_type_scat_source
C C 0.0033 0.0016 'International Tables Vol C Tables 4.2.6.8 and 6.1.1.4'
H H 0.0000 0.0000 'International Tables Vol C Tables 4.2.6.8 and 6.1.1.4'
Cl Cl 0.1484 0.1585 'International Tables Vol C Tables 4.2.6.8 and 6.1.1.4'
N N 0.0061 0.0033 'International Tables Vol C Tables 4.2.6.8 and 6.1.1.4'
O O 0.0106 0.0060 'International Tables Vol C Tables 4.2.6.8 and 6.1.1.4'
Ru Ru -1.2594 0.8363 'International Tables Vol C Tables 4.2.6.8 and 6.1.1.4'

loop_
_geom_angle_atom_site_label_1
_geom_angle_atom_site_label_2
_geom_angle_atom_site_label_3
_geom_angle
N2 Ru1 N7 92.7(2)
N2 Ru1 N8 171.9(2)
N7 Ru1 N8 82.41(17)
N2 Ru1 N5 85.2(2)
N7 Ru1 N5 76.46(18)
N8 Ru1 N5 99.82(16)
N2 Ru1 N9 99.1(2)
N7 Ru1 N9 102.49(17)
N8 Ru1 N9 75.83(16)
N5 Ru1 N9 175.65(16)
N2 Ru1 N4 90.4(2)
N7 Ru1 N4 170.5(2)
N8 Ru1 N4 95.5(2)
N5 Ru1 N4 94.9(2)
N9 Ru1 N4 85.9(2)
O4 Cl1 O2 112.1(5)
O4 Cl1 O1 108.4(4)
O2 Cl1 O1 109.0(4)
O4 Cl1 O3 107.5(4)
O2 Cl1 O3 108.8(4)
O1 Cl1 O3 111.1(4)
N2 N1 C8 118.4(6)
N1 N2 C15 105.9(6)
N1 N2 Ru1 124.8(5)
C15 N2 Ru1 125.7(5)
N4 N3 C8 116.1(6)
N3 N4 C9 110.2(6)
N3 N4 Ru1 127.3(5)
C9 N4 Ru1 122.3(4)
C25 N5 C21 117.4(5)
C25 N5 Ru1 113.2(4)
C21 N5 Ru1 129.3(4)
N7 N6 C25 112.5(5)
N6 N7 C26 111.6(5)
N6 N7 Ru1 119.1(4)
C26 N7 Ru1 128.5(3)
N10 N8 C37 113.7(4)
N10 N8 Ru1 119.9(3)
C37 N8 Ru1 124.4(3)
C32 N9 C36 117.0(4)
C32 N9 Ru1 129.1(4)
C36 N9 Ru1 113.5(3)
N8 N10 C36 112.7(4)
C2 C1 H1A 109.5
C2 C1 H1B 109.5
H1A C1 H1B 109.5
C2 C1 H1C 109.5
H1A C1 H1C 109.5
H1B C1 H1C 109.5
C3 C2 C7 118.5(7)
C3 C2 C1 119.5(7)
C7 C2 C1 122.0(7)
C2 C3 C4 120.7(7)
C2 C3 H3A 119.6
C4 C3 H3A 119.6
C3 C4 C5 121.9(6)
C3 C4 H4A 119.0
C5 C4 H4A 119.0
C6 C5 C4 116.2(6)
C6 C5 C8 120.8(6)
C4 C5 C8 123.0(6)
C7 C6 C5 121.3(6)
C7 C6 H6 119.4
C5 C6 H6 119.4
C2 C7 C6 121.4(6)
C2 C7 H7 119.3
C6 C7 H7 119.3
N3 C8 N1 137.9(6)
N3 C8 C5 112.5(6)
N1 C8 C5 109.5(5)
C14 C9 C10 121.3(7)
C14 C9 N4 118.7(6)
C10 C9 N4 119.8(6)
C9 C10 C11 118.6(8)
C9 C10 H10 120.7
C11 C10 H10 120.7
C12 C11 C10 120.3(8)
C12 C11 H11 119.9
C10 C11 H11 119.9
C13 C12 C11 119.6(8)
C13 C12 H12 120.2
C11 C12 H12 120.2
C12 C13 C14 120.7(8)
C12 C13 H13 119.7
C14 C13 H13 119.7
C9 C14 C13 119.3(7)
C9 C14 H14 120.3
C13 C14 H14 120.3
C20 C15 C16 120.4(7)
C20 C15 N2 116.8(6)
C16 C15 N2 122.7(6)
C15 C16 C17 119.0(6)
C15 C16 H16 120.5
C17 C16 H16 120.5
C18 C17 C16 120.6(7)
C18 C17 H17 119.7
C16 C17 H17 119.7
C17 C18 C19 119.8(7)
C17 C18 H18 120.1
C19 C18 H18 120.1
C20 C19 C18 121.1(7)
C20 C19 H19 119.4
C18 C19 H19 119.4
C19 C20 C15 119.2(6)
C19 C20 H20 120.4
C15 C20 H20 120.4
N5 C21 C22 123.0(6)
N5 C21 H21 118.5
C22 C21 H21 118.5
C23 C22 C21 119.0(6)
C23 C22 H22 120.5
C21 C22 H22 120.5
C22 C23 C24 119.7(6)
C22 C23 H23 120.2
C24 C23 H23 120.2
C23 C24 C25 118.3(6)
C23 C24 H24 120.9
C25 C24 H24 120.8
N5 C25 N6 118.5(5)
N5 C25 C24 122.6(6)
N6 C25 C24 118.7(6)
C27 C26 C31 120.7(6)
C27 C26 N7 119.2(6)
C31 C26 N7 120.1(5)
C26 C27 C28 118.8(6)
C26 C27 H27 120.6
C28 C27 H27 120.6
C29 C28 C27 120.9(7)
C29 C28 H28 119.6
C27 C28 H28 119.6
C28 C29 C30 119.9(7)
C28 C29 H29 120.0
C30 C29 H29 120.0
C29 C30 C31 119.8(8)
C29 C30 H30 120.1
C31 C30 H30 120.1
C30 C31 C26 119.8(7)
C30 C31 H31 120.1
C26 C31 H31 120.1
N9 C32 C33 122.6(5)
N9 C32 H32 118.7
C33 C32 H32 118.7
C34 C33 C32 119.8(5)
C34 C33 H33 120.1
C32 C33 H33 120.1
C35 C34 C33 118.4(5)
C35 C34 H34 120.8
C33 C34 H34 120.8
C34 C35 C36 119.8(5)
C34 C35 H35 120.1
C36 C35 H35 120.1
N9 C36 C35 122.4(5)
N9 C36 N10 117.5(4)
C35 C36 N10 120.0(5)
C42 C37 C38 120.4(5)
C42 C37 N8 119.3(5)
C38 C37 N8 120.3(5)
C37 C38 C39 119.4(6)
C37 C38 H38 120.3
C39 C38 H38 120.3
C40 C39 C38 119.9(6)
C40 C39 H39 120.1
C38 C39 H39 120.1
C39 C40 C41 121.0(6)
C39 C40 H40 119.5
C41 C40 H40 119.5
C42 C41 C40 119.7(6)
C42 C41 H41 120.1
C40 C41 H41 120.1
C41 C42 C37 119.5(6)
C41 C42 H42 120.2
C37 C42 H42 120.2

loop_
_geom_bond_atom_site_label_1
_geom_bond_atom_site_label_2
_geom_bond_distance
Ru1 N2 2.067(6)
Ru1 N7 2.045(5)
Ru1 N8 2.050(4)
Ru1 N5 2.063(4)
Ru1 N9 2.075(4)
Ru1 N4 2.081(6)
Cl1 O4 1.394(5)
Cl1 O2 1.404(6)
Cl1 O1 1.433(5)
Cl1 O3 1.452(5)
N1 N2 1.243(8)
N1 C8 1.446(8)
N2 C15 1.462(9)
N3 N4 1.268(8)
N3 C8 1.398(8)
N4 C9 1.456(9)
N5 C25 1.352(7)
N5 C21 1.352(7)
N6 N7 1.305(6)
N6 C25 1.396(8)
N7 C26 1.455(7)
N8 N10 1.291(6)
N8 C37 1.444(6)
N9 C32 1.360(6)
N9 C36 1.363(6)
N10 C36 1.401(6)
C1 C2 1.531(11)
C1 H1A 0.9800
C1 H1B 0.9800
C1 H1C 0.9800
C2 C3 1.379(10)
C2 C7 1.382(10)
C3 C4 1.389(10)
C3 H3A 0.9500
C4 C5 1.408(9)
C4 H4A 0.9500
C5 C6 1.404(9)
C5 C8 1.474(9)
C6 C7 1.391(9)
C6 H6 0.9500
C7 H7 0.9500
C9 C14 1.351(9)
C9 C10 1.385(10)
C10 C11 1.389(12)
C10 H10 0.9500
C11 C12 1.386(13)
C11 H11 0.9500
C12 C13 1.357(12)
C12 H12 0.9500
C13 C14 1.397(10)
C13 H13 0.9500
C14 H14 0.9500
C15 C20 1.379(10)
C15 C16 1.381(9)
C16 C17 1.387(10)
C16 H16 0.9500
C17 C18 1.359(10)
C17 H17 0.9500
C18 C19 1.369(10)
C18 H18 0.9500
C19 C20 1.368(11)
C19 H19 0.9500
C20 H20 0.9500
C21 C22 1.380(8)
C21 H21 0.9500
C22 C23 1.376(10)
C22 H22 0.9500
C23 C24 1.382(10)
C23 H23 0.9500
C24 C25 1.398(8)
C24 H24 0.9500
C26 C27 1.386(8)
C26 C31 1.395(9)
C27 C28 1.394(9)
C27 H27 0.9500
C28 C29 1.385(12)
C28 H28 0.9500
C29 C30 1.388(11)
C29 H29 0.9500
C30 C31 1.389(10)
C30 H30 0.9500
C31 H31 0.9500
C32 C33 1.386(8)
C32 H32 0.9500
C33 C34 1.382(8)
C33 H33 0.9500
C34 C35 1.379(8)
C34 H34 0.9500
C35 C36 1.389(7)
C35 H35 0.9500
C37 C42 1.392(8)
C37 C38 1.394(8)
C38 C39 1.396(8)
C38 H38 0.9500
C39 C40 1.371(9)
C39 H39 0.9500
C40 C41 1.389(9)
C40 H40 0.9500
C41 C42 1.387(8)
C41 H41 0.9500
C42 H42 0.9500

loop_
_geom_torsion_atom_site_label_1
_geom_torsion_atom_site_label_2
_geom_torsion_atom_site_label_3
_geom_torsion_atom_site_label_4
_geom_torsion
C8 N1 N2 C15 176.8(5)
C8 N1 N2 Ru1 17.4(9)
N7 Ru1 N2 N1 147.5(6)
N8 Ru1 N2 N1 -159.9(11)
N5 Ru1 N2 N1 71.3(6)
N9 Ru1 N2 N1 -109.4(6)
N4 Ru1 N2 N1 -23.6(6)
N7 Ru1 N2 C15 -8.0(5)
N8 Ru1 N2 C15 44.6(17)
N5 Ru1 N2 C15 -84.1(5)
N9 Ru1 N2 C15 95.1(5)
N4 Ru1 N2 C15 -179.0(5)
C8 N3 N4 C9 172.3(5)
C8 N3 N4 Ru1 -3.3(8)
N2 Ru1 N4 N3 16.3(6)
N7 Ru1 N4 N3 -92.7(14)
N8 Ru1 N4 N3 -169.3(6)
N5 Ru1 N4 N3 -69.0(6)
N9 Ru1 N4 N3 115.3(6)
N2 Ru1 N4 C9 -158.9(5)
N7 Ru1 N4 C9 92.1(13)
N8 Ru1 N4 C9 15.5(5)
N5 Ru1 N4 C9 115.9(5)
N9 Ru1 N4 C9 -59.8(5)
N2 Ru1 N5 C25 91.8(4)
N7 Ru1 N5 C25 -2.2(3)
N8 Ru1 N5 C25 -81.8(4)
N9 Ru1 N5 C25 -79(2)
N4 Ru1 N5 C25 -178.2(4)
N2 Ru1 N5 C21 -89.0(5)
N7 Ru1 N5 C21 177.0(5)
N8 Ru1 N5 C21 97.4(5)
N9 Ru1 N5 C21 101(2)
N4 Ru1 N5 C21 0.9(5)
C25 N6 N7 C26 171.9(4)
C25 N6 N7 Ru1 1.6(6)
N2 Ru1 N7 N6 -84.1(4)
N8 Ru1 N7 N6 102.3(4)
N5 Ru1 N7 N6 0.3(4)
N9 Ru1 N7 N6 175.9(4)
N4 Ru1 N7 N6 24.7(14)
N2 Ru1 N7 C26 107.4(4)
N8 Ru1 N7 C26 -66.1(4)
N5 Ru1 N7 C26 -168.2(5)
N9 Ru1 N7 C26 7.5(4)
N4 Ru1 N7 C26 -143.8(12)
N2 Ru1 N8 N10 48.1(16)
N7 Ru1 N8 N10 101.2(4)
N5 Ru1 N8 N10 176.0(4)
N9 Ru1 N8 N10 -3.7(3)
N4 Ru1 N8 N10 -88.1(4)
N2 Ru1 N8 C37 -114.7(14)
N7 Ru1 N8 C37 -61.5(4)
N5 Ru1 N8 C37 13.3(4)
N9 Ru1 N8 C37 -166.5(4)
N4 Ru1 N8 C37 109.2(4)
N2 Ru1 N9 C32 12.3(5)
N7 Ru1 N9 C32 107.2(5)
N8 Ru1 N9 C32 -174.1(5)
N5 Ru1 N9 C32 -177(2)
N4 Ru1 N9 C32 -77.4(5)
N2 Ru1 N9 C36 -175.0(4)
N7 Ru1 N9 C36 -80.1(3)
N8 Ru1 N9 C36 -1.4(3)
N5 Ru1 N9 C36 -5(2)
N4 Ru1 N9 C36 95.3(4)
C37 N8 N10 C36 172.3(4)
Ru1 N8 N10 C36 7.8(5)
C7 C2 C3 C4 -0.5(10)
C1 C2 C3 C4 -179.5(6)
C2 C3 C4 C5 0.2(10)
C3 C4 C5 C6 -0.2(8)
C3 C4 C5 C8 179.9(6)
C4 C5 C6 C7 0.6(8)
C8 C5 C6 C7 -179.5(5)
C3 C2 C7 C6 0.9(10)
C1 C2 C7 C6 179.9(6)
C5 C6 C7 C2 -1.0(9)
N4 N3 C8 N1 -14.1(11)
N4 N3 C8 C5 171.4(5)
N2 N1 C8 N3 6.3(11)
N2 N1 C8 C5 -179.0(6)
C6 C5 C8 N3 -157.1(5)
C4 C5 C8 N3 22.8(8)
C6 C5 C8 N1 26.8(7)
C4 C5 C8 N1 -153.3(5)
N3 N4 C9 C14 -84.0(8)
Ru1 N4 C9 C14 91.9(7)
N3 N4 C9 C10 100.8(8)
Ru1 N4 C9 C10 -83.4(8)
C14 C9 C10 C11 -3.7(12)
N4 C9 C10 C11 171.4(7)
C9 C10 C11 C12 0.2(13)
C10 C11 C12 C13 3.4(14)
C11 C12 C13 C14 -3.5(13)
C10 C9 C14 C13 3.6(11)
N4 C9 C14 C13 -171.6(6)
C12 C13 C14 C9 0.1(12)
N1 N2 C15 C20 121.8(7)
Ru1 N2 C15 C20 -79.0(7)
N1 N2 C15 C16 -62.5(8)
Ru1 N2 C15 C16 96.7(7)
C20 C15 C16 C17 0.9(10)
N2 C15 C16 C17 -174.6(6)
C15 C16 C17 C18 -0.7(11)
C16 C17 C18 C19 -0.3(12)
C17 C18 C19 C20 1.2(13)
C18 C19 C20 C15 -0.9(12)
C16 C15 C20 C19 -0.1(11)
N2 C15 C20 C19 175.7(7)
C25 N5 C21 C22 -0.2(8)
Ru1 N5 C21 C22 -179.3(4)
N5 C21 C22 C23 -1.2(9)
C21 C22 C23 C24 2.3(9)
C22 C23 C24 C25 -2.0(9)
C21 N5 C25 N6 -175.4(5)
Ru1 N5 C25 N6 3.9(6)
C21 N5 C25 C24 0.5(8)
Ru1 N5 C25 C24 179.8(4)
N7 N6 C25 N5 -3.6(7)
N7 N6 C25 C24 -179.7(5)
C23 C24 C25 N5 0.6(9)
C23 C24 C25 N6 176.5(5)
N6 N7 C26 C27 144.1(5)
Ru1 N7 C26 C27 -46.7(7)
N6 N7 C26 C31 -35.4(7)
Ru1 N7 C26 C31 133.7(5)
C31 C26 C27 C28 3.8(9)
N7 C26 C27 C28 -175.8(5)
C26 C27 C28 C29 -3.9(10)
C27 C28 C29 C30 0.7(12)
C28 C29 C30 C31 2.7(12)
C29 C30 C31 C26 -2.8(11)
C27 C26 C31 C30 -0.4(10)
N7 C26 C31 C30 179.1(6)
C36 N9 C32 C33 0.4(8)
Ru1 N9 C32 C33 172.8(4)
N9 C32 C33 C34 0.6(9)
C32 C33 C34 C35 -0.8(8)
C33 C34 C35 C36 0.0(8)
C32 N9 C36 C35 -1.2(7)
Ru1 N9 C36 C35 -174.8(4)
C32 N9 C36 N10 179.7(4)
Ru1 N9 C36 N10 6.0(5)
C34 C35 C36 N9 1.1(8)
C34 C35 C36 N10 -179.8(5)
N8 N10 C36 N9 -9.0(6)
N8 N10 C36 C35 171.9(5)
N10 N8 C37 C42 142.9(5)
Ru1 N8 C37 C42 -53.5(6)
N10 N8 C37 C38 -39.8(6)
Ru1 N8 C37 C38 123.8(5)
C42 C37 C38 C39 1.8(8)
N8 C37 C38 C39 -175.4(5)
C37 C38 C39 C40 -0.5(9)
C38 C39 C40 C41 -1.2(10)
C39 C40 C41 C42 1.6(10)
C40 C41 C42 C37 -0.3(9)
C38 C37 C42 C41 -1.4(8)
N8 C37 C42 C41 175.9(5)
